data_4124597
loop_
_publ_author_name
'Diener, Matthew E.'
'Metrano, Anthony J.'
'Kusano, Shuhei'
'Miller, Scott J.'

_publ_section_title
;
 Enantioselective Synthesis of 3-Arylquinazolin-4(3H)-ones via
 Peptide-Catalyzed Atroposelective Bromination.
;
_journal_issue 38
_journal_name_full 'Journal of the American Chemical Society'
_journal_page_first 12369
_journal_page_last 12377
_journal_paper_doi 10.1021/jacs.5b07726
_journal_volume 137
_journal_year 2015
_chemical_absolute_configuration ad
_chemical_formula_moiety 'C27 H49 N6 O6.50'
_chemical_formula_sum 'C27 H49 N6 O6.5'
_chemical_formula_weight 561.72
_space_group_crystal_system monoclinic
_space_group_IT_number 4
_space_group_name_Hall 'P 2yb'
_space_group_name_H-M_alt 'P 1 21 1'
_symmetry_space_group_name_Hall 'P 2yb'
_symmetry_space_group_name_H-M 'P 1 21 1'
_atom_sites_solution_hydrogens mixed
_atom_sites_solution_primary direct
_atom_sites_solution_secondary difmap
_audit_creation_method SHELXL-2014/7
_cell_angle_alpha 90
_cell_angle_beta 104.716(2)
_cell_angle_gamma 90
_cell_formula_units_Z 4
_cell_length_a 16.1717(11)
_cell_length_b 9.3641(6)
_cell_length_c 21.5606(15)
_cell_measurement_reflns_used -189
_cell_measurement_temperature 93(2)
_cell_measurement_theta_max 68.3
_cell_measurement_theta_min 2.8
_cell_volume 3157.9(4)
_computing_cell_refinement 'CrystalClear-SM Expert 2.0 r15 (Rigaku, 2011)'
_computing_data_collection 'CrystalClear-SM Expert 2.0 r15 (Rigaku, 2011)'
_computing_data_reduction 'CrystalClear-SM Expert 2.0 r15 (Rigaku, 2011)'
_computing_molecular_graphics
; 
Dolomanov, O.V.; Bourhis, L.J.; Gildea, R.J.; Howard, J.A.K.; Puschmann, H., 
OLEX2: A complete structure solution, refinement and analysis program 
(2009). J. Appl. Cryst., 42, 339-341. 
;
_computing_publication_material 'SHELXL-2013/2 (Sheldrick, 2014)'
_computing_structure_refinement 'SHELXL-2014/7 (Sheldrick, 2014)'
_computing_structure_solution 'SHELXT-2014/5 (Sheldrick, 2014)'
_diffrn_ambient_temperature 93(2)
_diffrn_detector_area_resol_mean 22.2
_diffrn_measured_fraction_theta_full 0.994
_diffrn_measured_fraction_theta_max 0.986
_diffrn_measurement_device_type 'Rigaku Saturn 944+ CCD'
_diffrn_measurement_method \w
_diffrn_radiation_type CuK\a
_diffrn_radiation_wavelength 1.54187
_diffrn_reflns_av_R_equivalents 0.1358
_diffrn_reflns_av_unetI/netI 0.0691
_diffrn_reflns_Laue_measured_fraction_full 0.994
_diffrn_reflns_Laue_measured_fraction_max 0.986
_diffrn_reflns_limit_h_max 19
_diffrn_reflns_limit_h_min -19
_diffrn_reflns_limit_k_max 11
_diffrn_reflns_limit_k_min -11
_diffrn_reflns_limit_l_max 25
_diffrn_reflns_limit_l_min -25
_diffrn_reflns_number 80164
_diffrn_reflns_point_group_measured_fraction_full 0.983
_diffrn_reflns_point_group_measured_fraction_max 0.975
_diffrn_reflns_theta_full 67.687
_diffrn_reflns_theta_max 68.249
_diffrn_reflns_theta_min 2.825
_diffrn_source 'Sealed Tube'
_exptl_absorpt_coefficient_mu 0.693
_exptl_absorpt_correction_T_max 0.986
_exptl_absorpt_correction_T_min 0.874
_exptl_absorpt_correction_type multi-scan
_exptl_absorpt_process_details 'Jacobson, R. (1998) Private Communication'
_exptl_crystal_colour Colorless
_exptl_crystal_density_diffrn 1.181
_exptl_crystal_density_method 'not measured'
_exptl_crystal_description Platelet
_exptl_crystal_F_000 1220
_exptl_crystal_size_max 0.200
_exptl_crystal_size_mid 0.200
_exptl_crystal_size_min 0.020
_refine_diff_density_max 0.760
_refine_diff_density_min -0.285
_refine_diff_density_rms 0.054
_refine_ls_abs_structure_details
; 
 Flack x determined using 2860 quotients [(I+)-(I-)]/[(I+)+(I-)] 
 (Parsons, Flack and Wagner, Acta Cryst. B69 (2013) 249-259). 
;
_refine_ls_abs_structure_Flack -0.04(15)
_refine_ls_extinction_method none
_refine_ls_goodness_of_fit_ref 1.023
_refine_ls_hydrogen_treatment mixed
_refine_ls_matrix_type full
_refine_ls_number_parameters 751
_refine_ls_number_reflns 11274
_refine_ls_number_restraints 7
_refine_ls_restrained_S_all 1.023
_refine_ls_R_factor_all 0.0982
_refine_ls_R_factor_gt 0.0651
_refine_ls_shift/su_max 0.000
_refine_ls_shift/su_mean 0.000
_refine_ls_structure_factor_coef Fsqd
_refine_ls_weighting_details 'w=1/[\s^2^(Fo^2^)+(0.1113P)^2^+0.3367P] where P=(Fo^2^+2Fc^2^)/3'
_refine_ls_weighting_scheme calc
_refine_ls_wR_factor_gt 0.1665
_refine_ls_wR_factor_ref 0.1864
_reflns_Friedel_coverage 0.853
_reflns_Friedel_fraction_full 0.971
_reflns_Friedel_fraction_max 0.961
_reflns_number_gt 8029
_reflns_number_total 11274
_reflns_threshold_expression 'I > 2\s(I)'
_cod_data_source_file ja5b07726_si_002.cif
_cod_data_source_block 007-15050
_cod_original_formula_sum 'C27 H49 N6 O6.50'
_cod_database_code 4124597
_shelx_shelxl_version_number 2014/7
_shelx_space_group_comment
; 
The symmetry employed for this shelxl refinement is uniquely defined 
by the following loop, which should always be used as a source of 
symmetry information in preference to the above space-group names. 
They are only intended as comments. 
;
_shelx_estimated_absorpt_t_min 0.874
_shelx_estimated_absorpt_t_max 0.986

loop_
_space_group_symop_operation_xyz
'x, y, z'
'-x, y+1/2, -z'

loop_
_atom_site_label
_atom_site_type_symbol
_atom_site_fract_x
_atom_site_fract_y
_atom_site_fract_z
_atom_site_U_iso_or_equiv
_atom_site_adp_type
_atom_site_occupancy
_atom_site_site_symmetry_order
_atom_site_calc_flag
_atom_site_refinement_flags_posn
_atom_site_refinement_flags_adp
O1 O 0.4221(2) 0.3865(4) 0.12486(18) 0.0455(9) Uani 1 1 d . .
O2 O 0.6846(3) 0.5300(4) 0.1334(2) 0.0531(10) Uani 1 1 d . .
O3 O 0.4630(3) 0.5183(4) -0.0271(2) 0.0598(12) Uani 1 1 d . .
O4 O 0.3866(2) 0.7474(4) 0.08922(18) 0.0409(9) Uani 1 1 d . .
O5 O 0.1055(2) 0.4726(4) 0.0284(2) 0.0526(10) Uani 1 1 d . .
O6 O 0.1816(2) 0.2719(4) 0.06473(18) 0.0405(9) Uani 1 1 d . .
N1 N 0.5077(3) 0.2439(4) 0.1979(2) 0.0404(10) Uani 1 1 d . .
N2 N 0.5472(3) 0.5846(5) 0.1329(2) 0.0432(11) Uani 1 1 d D .
H2 H 0.495(2) 0.609(7) 0.114(3) 0.052 Uiso 1 1 d D U
N3 N 0.5239(3) 0.7244(5) 0.0168(2) 0.0425(10) Uani 1 1 d D .
H3 H 0.511(4) 0.813(4) 0.023(3) 0.051 Uiso 1 1 d D U
N4 N 0.3092(3) 0.6756(5) -0.0075(2) 0.0429(11) Uani 1 1 d . .
N5 N 0.2459(3) 0.4822(5) 0.0816(2) 0.0372(10) Uani 1 1 d D .
H5 H 0.292(2) 0.442(6) 0.102(2) 0.045 Uiso 1 1 d D U
N6 N 0.2126(4) 0.6363(6) 0.1912(3) 0.0612(14) Uani 1 1 d . .
C1 C 0.5805(4) 0.2167(7) 0.2517(3) 0.0523(15) Uani 1 1 d . .
H1A H 0.6196 0.1499 0.2386 0.078 Uiso 1 1 calc R U
H1B H 0.5608 0.1752 0.2871 0.078 Uiso 1 1 calc R U
H1C H 0.6105 0.3066 0.2658 0.078 Uiso 1 1 calc R U
C2 C 0.4522(4) 0.1211(6) 0.1761(3) 0.0502(15) Uani 1 1 d . .
H2A H 0.3945 0.1545 0.1551 0.075 Uiso 1 1 calc R U
H2B H 0.4503 0.0611 0.2129 0.075 Uiso 1 1 calc R U
H2C H 0.4748 0.0653 0.1455 0.075 Uiso 1 1 calc R U
C3 C 0.4879(4) 0.3705(5) 0.1680(3) 0.0376(12) Uani 1 1 d . .
C4 C 0.5485(4) 0.4995(6) 0.1892(3) 0.0427(13) Uani 1 1 d . .
H4 H 0.6079 0.4643 0.2083 0.051 Uiso 1 1 calc R U
C5 C 0.6163(4) 0.5875(6) 0.1087(3) 0.0444(13) Uani 1 1 d . .
C6 C 0.6056(4) 0.6673(6) 0.0464(3) 0.0450(13) Uani 1 1 d . .
C7 C 0.6825(4) 0.7548(8) 0.0406(3) 0.0571(16) Uani 1 1 d . .
H7A H 0.6716 0.8446 0.0156 0.069 Uiso 1 1 calc R U
H7B H 0.7329 0.7572 0.0780 0.069 Uiso 1 1 calc R U
C8 C 0.6626(4) 0.6175(9) 0.0048(3) 0.0626(18) Uani 1 1 d . .
H8A H 0.7007 0.5352 0.0201 0.075 Uiso 1 1 calc R U
H8B H 0.6395 0.6225 -0.0423 0.075 Uiso 1 1 calc R U
C9 C 0.4582(4) 0.6461(6) -0.0163(3) 0.0430(13) Uani 1 1 d . .
C10 C 0.3742(3) 0.7257(6) -0.0396(3) 0.0411(12) Uani 1 1 d . .
H10 H 0.3836 0.8307 -0.0328 0.049 Uiso 1 1 calc R U
C11 C 0.3316(4) 0.6951(7) -0.1101(3) 0.0531(15) Uani 1 1 d . .
H11A H 0.3482 0.7671 -0.1383 0.064 Uiso 1 1 calc R U
H11B H 0.3470 0.5989 -0.1226 0.064 Uiso 1 1 calc R U
C12 C 0.2372(5) 0.7043(7) -0.1135(3) 0.0619(17) Uani 1 1 d . .
H12A H 0.2182 0.8049 -0.1139 0.074 Uiso 1 1 calc R U
H12B H 0.2027 0.6553 -0.1522 0.074 Uiso 1 1 calc R U
C13 C 0.2306(4) 0.6296(7) -0.0535(3) 0.0487(14) Uani 1 1 d . .
H13A H 0.1792 0.6605 -0.0401 0.058 Uiso 1 1 calc R U
H13B H 0.2292 0.5246 -0.0591 0.058 Uiso 1 1 calc R U
C14 C 0.3216(3) 0.6924(5) 0.0565(3) 0.0388(12) Uani 1 1 d . .
C15 C 0.2506(4) 0.6379(5) 0.0864(3) 0.0405(12) Uani 1 1 d . .
H15 H 0.1948 0.6786 0.0616 0.049 Uiso 1 1 calc R U
C16 C 0.1721(3) 0.4145(6) 0.0562(3) 0.0406(12) Uani 1 1 d . .
C17 C 0.1095(4) 0.1754(6) 0.0399(3) 0.0425(13) Uani 1 1 d . .
C18 C 0.1475(4) 0.0304(6) 0.0625(3) 0.0568(16) Uani 1 1 d . .
H18A H 0.1972 0.0128 0.0454 0.085 Uiso 1 1 calc R U
H18B H 0.1045 -0.0440 0.0472 0.085 Uiso 1 1 calc R U
H18C H 0.1652 0.0288 0.1095 0.085 Uiso 1 1 calc R U
C19 C 0.0831(4) 0.1833(8) -0.0332(3) 0.0599(17) Uani 1 1 d . .
H19A H 0.0539 0.2741 -0.0466 0.090 Uiso 1 1 calc R U
H19B H 0.0445 0.1040 -0.0502 0.090 Uiso 1 1 calc R U
H19C H 0.1341 0.1770 -0.0498 0.090 Uiso 1 1 calc R U
C20 C 0.0358(4) 0.2077(7) 0.0689(3) 0.0521(14) Uani 1 1 d . .
H20A H 0.0564 0.2105 0.1157 0.078 Uiso 1 1 calc R U
H20B H -0.0078 0.1331 0.0565 0.078 Uiso 1 1 calc R U
H20C H 0.0109 0.3004 0.0533 0.078 Uiso 1 1 calc R U
C21 C 0.5167(4) 0.5830(6) 0.2403(3) 0.0500(14) Uani 1 1 d . .
H21A H 0.5319 0.5281 0.2809 0.060 Uiso 1 1 calc R U
H21B H 0.4536 0.5884 0.2264 0.060 Uiso 1 1 calc R U
C22 C 0.5521(5) 0.7361(7) 0.2543(3) 0.069(2) Uani 1 1 d . .
H22 H 0.5299 0.7948 0.2148 0.083 Uiso 1 1 calc R U
C23 C 0.6479(5) 0.7423(9) 0.2711(4) 0.084(2) Uani 1 1 d . .
H23A H 0.6713 0.6701 0.3038 0.126 Uiso 1 1 calc R U
H23B H 0.6670 0.8373 0.2879 0.126 Uiso 1 1 calc R U
H23C H 0.6680 0.7235 0.2327 0.126 Uiso 1 1 calc R U
C24 C 0.5177(7) 0.7985(8) 0.3073(4) 0.086(3) Uani 1 1 d . .
H24A H 0.4551 0.7954 0.2948 0.129 Uiso 1 1 calc R U
H24B H 0.5368 0.8978 0.3148 0.129 Uiso 1 1 calc R U
H24C H 0.5390 0.7430 0.3466 0.129 Uiso 1 1 calc R U
C25 C 0.2683(4) 0.6914(6) 0.1547(3) 0.0469(13) Uani 1 1 d . .
H25A H 0.3279 0.6665 0.1770 0.056 Uiso 1 1 calc R U
H25B H 0.2639 0.7969 0.1538 0.056 Uiso 1 1 calc R U
C26 C 0.1235(5) 0.6653(9) 0.1630(4) 0.079(2) Uani 1 1 d . .
H26A H 0.1125 0.7676 0.1663 0.119 Uiso 1 1 calc R U
H26B H 0.0885 0.6109 0.1857 0.119 Uiso 1 1 calc R U
H26C H 0.1088 0.6371 0.1177 0.119 Uiso 1 1 calc R U
C27 C 0.2374(6) 0.6920(8) 0.2564(3) 0.075(2) Uani 1 1 d . .
H27A H 0.2968 0.6656 0.2764 0.113 Uiso 1 1 calc R U
H27B H 0.2000 0.6518 0.2813 0.113 Uiso 1 1 calc R U
H27C H 0.2320 0.7963 0.2553 0.113 Uiso 1 1 calc R U
O7 O 1.0561(3) 0.5313(7) 0.3317(3) 0.0911(19) Uani 1 1 d . .
O8 O 0.8170(3) 0.5972(6) 0.3828(2) 0.0696(13) Uani 1 1 d . .
O9 O 1.0381(2) 0.5136(3) 0.53302(18) 0.0419(9) Uani 1 1 d . .
O10 O 1.1341(2) 0.7320(4) 0.45298(19) 0.0467(9) Uani 1 1 d . .
O11 O 1.3559(2) 0.4049(4) 0.42185(19) 0.0491(10) Uani 1 1 d . .
O12 O 1.2415(2) 0.3725(4) 0.33621(17) 0.0454(9) Uani 1 1 d . .
N7 N 0.9383(4) 0.4743(7) 0.2594(3) 0.0699(17) Uani 1 1 d . .
N8 N 0.9489(3) 0.6888(6) 0.3942(3) 0.0532(13) Uani 1 1 d D .
H8 H 1.003(2) 0.700(8) 0.418(3) 0.064 Uiso 1 1 d D U
N9 N 0.9716(3) 0.7277(5) 0.5221(3) 0.0490(12) Uani 1 1 d D .
H9 H 0.982(4) 0.820(3) 0.520(3) 0.059 Uiso 1 1 d D U
N10 N 1.1932(3) 0.6591(5) 0.5529(2) 0.0418(11) Uani 1 1 d . .
N11 N 1.2337(3) 0.5330(5) 0.4098(2) 0.0403(10) Uani 1 1 d D .
H11 H 1.179(2) 0.546(7) 0.388(3) 0.048 Uiso 1 1 d D U
N12 N 1.3722(3) 0.8053(5) 0.5152(2) 0.0491(12) Uani 1 1 d . .
C28 C 0.8445(6) 0.4990(11) 0.2318(5) 0.097(3) Uani 1 1 d . .
H28A H 0.8224 0.5607 0.2606 0.146 Uiso 1 1 calc R U
H28B H 0.8143 0.4073 0.2269 0.146 Uiso 1 1 calc R U
H28C H 0.8354 0.5451 0.1898 0.146 Uiso 1 1 calc R U
C29 C 0.9766(6) 0.3644(12) 0.2352(4) 0.090(3) Uani 1 1 d . .
H29A H 1.0240 0.4018 0.2194 0.136 Uiso 1 1 calc R U
H29B H 0.9347 0.3188 0.1999 0.136 Uiso 1 1 calc R U
H29C H 0.9985 0.2941 0.2690 0.136 Uiso 1 1 calc R U
C30 C 0.9831(4) 0.5513(9) 0.3068(3) 0.0605(18) Uani 1 1 d . .
C31 C 0.9444(4) 0.6900(7) 0.3271(3) 0.0548(15) Uani 1 1 d . .
H31 H 0.8830 0.6962 0.3029 0.066 Uiso 1 1 calc R U
C32 C 0.8822(4) 0.6469(6) 0.4170(3) 0.0530(16) Uani 1 1 d . .
C33 C 0.8917(4) 0.6737(6) 0.4869(3) 0.0484(14) Uani 1 1 d . .
C34 C 0.8124(4) 0.7231(7) 0.5051(4) 0.0601(17) Uani 1 1 d . .
H34A H 0.8195 0.7916 0.5410 0.072 Uiso 1 1 calc R U
H34B H 0.7599 0.7369 0.4701 0.072 Uiso 1 1 calc R U
C35 C 0.8427(4) 0.5759(6) 0.5204(3) 0.0515(15) Uani 1 1 d . .
H35A H 0.8092 0.4976 0.4950 0.062 Uiso 1 1 calc R U
H35B H 0.8688 0.5524 0.5659 0.062 Uiso 1 1 calc R U
C36 C 1.0404(4) 0.6438(6) 0.5415(3) 0.0417(13) Uani 1 1 d . .
C37 C 1.1224(4) 0.7185(6) 0.5745(3) 0.0469(14) Uani 1 1 d . .
H37 H 1.1175 0.8234 0.5658 0.056 Uiso 1 1 calc R U
C38 C 1.1481(5) 0.6907(7) 0.6468(3) 0.0593(17) Uani 1 1 d . .
H38A H 1.0970 0.6753 0.6633 0.071 Uiso 1 1 calc R U
H38B H 1.1812 0.7720 0.6699 0.071 Uiso 1 1 calc R U
C39 C 1.2036(4) 0.5544(7) 0.6545(3) 0.0537(15) Uani 1 1 d . .
H39A H 1.2429 0.5485 0.6979 0.064 Uiso 1 1 calc R U
H39B H 1.1678 0.4673 0.6463 0.064 Uiso 1 1 calc R U
C40 C 1.2524(4) 0.5749(7) 0.6037(3) 0.0485(14) Uani 1 1 d . .
H40A H 1.3064 0.6275 0.6212 0.058 Uiso 1 1 calc R U
H40B H 1.2658 0.4818 0.5868 0.058 Uiso 1 1 calc R U
C41 C 1.1936(4) 0.6710(5) 0.4912(3) 0.0394(12) Uani 1 1 d . .
C42 C 1.2676(3) 0.6135(6) 0.4687(3) 0.0399(12) Uani 1 1 d . .
H42 H 1.3026 0.5490 0.5023 0.048 Uiso 1 1 calc R U
C43 C 1.2845(4) 0.4337(6) 0.3925(3) 0.0395(12) Uani 1 1 d . .
C44 C 1.2861(4) 0.2714(7) 0.3040(3) 0.0516(15) Uani 1 1 d . .
C45 C 1.3634(4) 0.3444(7) 0.2883(3) 0.0598(17) Uani 1 1 d . .
H45A H 1.3436 0.4218 0.2575 0.090 Uiso 1 1 calc R U
H45B H 1.3952 0.2743 0.2697 0.090 Uiso 1 1 calc R U
H45C H 1.4008 0.3835 0.3277 0.090 Uiso 1 1 calc R U
C46 C 1.3102(5) 0.1402(7) 0.3445(4) 0.0664(19) Uani 1 1 d . .
H46A H 1.3532 0.1650 0.3839 0.100 Uiso 1 1 calc R U
H46B H 1.3336 0.0684 0.3206 0.100 Uiso 1 1 calc R U
H46C H 1.2593 0.1016 0.3555 0.100 Uiso 1 1 calc R U
C47 C 1.2183(5) 0.2415(8) 0.2415(3) 0.0679(19) Uani 1 1 d . .
H47A H 1.1679 0.1987 0.2514 0.102 Uiso 1 1 calc R U
H47B H 1.2416 0.1755 0.2150 0.102 Uiso 1 1 calc R U
H47C H 1.2021 0.3312 0.2182 0.102 Uiso 1 1 calc R U
C48 C 1.3231(4) 0.7384(7) 0.4564(3) 0.0468(13) Uani 1 1 d . .
H48A H 1.3630 0.7030 0.4318 0.056 Uiso 1 1 calc R U
H48B H 1.2858 0.8111 0.4298 0.056 Uiso 1 1 calc R U
C49 C 1.4018(5) 0.9482(8) 0.5018(4) 0.0700(19) Uani 1 1 d . .
H49A H 1.4316 0.9413 0.4676 0.105 Uiso 1 1 calc R U
H49B H 1.4409 0.9862 0.5407 0.105 Uiso 1 1 calc R U
H49C H 1.3525 1.0121 0.4882 0.105 Uiso 1 1 calc R U
C50 C 1.4454(4) 0.7196(8) 0.5466(3) 0.0632(18) Uani 1 1 d . .
H50A H 1.4264 0.6227 0.5534 0.095 Uiso 1 1 calc R U
H50B H 1.4735 0.7625 0.5880 0.095 Uiso 1 1 calc R U
H50C H 1.4858 0.7154 0.5196 0.095 Uiso 1 1 calc R U
C51 C 0.9925(6) 0.8266(11) 0.3111(4) 0.085(2) Uani 1 1 d . .
H51A H 0.9737 0.9109 0.3317 0.102 Uiso 1 1 calc R U
H51B H 1.0547 0.8145 0.3298 0.102 Uiso 1 1 calc R U
C52 C 0.9771(8) 0.8534(10) 0.2426(5) 0.101(3) Uani 1 1 d . .
H52 H 0.9909 0.7650 0.2211 0.121 Uiso 1 1 calc R U
C53 C 1.0453(10) 0.9739(11) 0.2391(7) 0.140(5) Uani 1 1 d . .
H53A H 1.0584 1.0295 0.2789 0.210 Uiso 1 1 calc R U
H53B H 1.0217 1.0372 0.2027 0.210 Uiso 1 1 calc R U
H53C H 1.0977 0.9291 0.2335 0.210 Uiso 1 1 calc R U
C54 C 0.8884(8) 0.9003(12) 0.2100(5) 0.116(4) Uani 1 1 d . .
H54A H 0.8476 0.8271 0.2155 0.174 Uiso 1 1 calc R U
H54B H 0.8836 0.9143 0.1642 0.174 Uiso 1 1 calc R U
H54C H 0.8758 0.9903 0.2289 0.174 Uiso 1 1 calc R U
O13 O 0.6767(4) 0.4129(5) 0.3711(2) 0.0712(13) Uani 1 1 d G .
H13C H 0.7206 0.4654 0.3838 0.107 Uiso 1 1 d G U
H13D H 0.6607 0.3825 0.4034 0.107 Uiso 1 1 d G U

loop_
_atom_site_aniso_label
_atom_site_aniso_U_11
_atom_site_aniso_U_22
_atom_site_aniso_U_33
_atom_site_aniso_U_23
_atom_site_aniso_U_13
_atom_site_aniso_U_12
O1 0.043(2) 0.039(2) 0.049(2) 0.0101(17) 0.0010(19) 0.0014(17)
O2 0.043(2) 0.050(2) 0.062(3) 0.005(2) 0.007(2) 0.0043(19)
O3 0.051(2) 0.038(2) 0.087(3) -0.008(2) 0.011(2) -0.0017(19)
O4 0.040(2) 0.0322(18) 0.047(2) 0.0018(16) 0.0038(18) -0.0026(16)
O5 0.038(2) 0.044(2) 0.069(3) 0.017(2) 0.002(2) 0.0002(18)
O6 0.040(2) 0.0295(18) 0.048(2) 0.0040(15) 0.0044(17) -0.0021(15)
N1 0.049(3) 0.030(2) 0.039(2) 0.0036(19) 0.005(2) 0.004(2)
N2 0.041(3) 0.040(2) 0.048(3) 0.007(2) 0.009(2) -0.001(2)
N3 0.043(3) 0.035(2) 0.047(3) 0.007(2) 0.007(2) -0.005(2)
N4 0.045(3) 0.034(2) 0.049(3) 0.006(2) 0.010(2) 0.000(2)
N5 0.035(2) 0.032(2) 0.044(3) 0.0076(19) 0.008(2) 0.0016(19)
N6 0.076(4) 0.053(3) 0.064(3) 0.004(3) 0.035(3) 0.005(3)
C1 0.064(4) 0.042(3) 0.044(3) 0.004(3) 0.001(3) 0.007(3)
C2 0.071(4) 0.030(3) 0.049(3) 0.001(2) 0.016(3) 0.002(3)
C3 0.042(3) 0.031(3) 0.041(3) 0.004(2) 0.011(3) 0.002(2)
C4 0.041(3) 0.035(3) 0.049(3) 0.011(2) 0.005(3) -0.001(2)
C5 0.045(3) 0.034(3) 0.051(3) -0.002(3) 0.008(3) -0.004(3)
C6 0.041(3) 0.043(3) 0.050(3) 0.005(3) 0.010(3) -0.009(2)
C7 0.049(3) 0.063(4) 0.059(4) 0.012(3) 0.013(3) -0.015(3)
C8 0.045(3) 0.086(5) 0.060(4) 0.006(4) 0.017(3) 0.001(3)
C9 0.042(3) 0.036(3) 0.049(3) 0.006(2) 0.009(3) -0.003(2)
C10 0.041(3) 0.035(3) 0.044(3) 0.006(2) 0.005(2) -0.003(2)
C11 0.064(4) 0.044(3) 0.045(3) 0.005(3) 0.002(3) -0.010(3)
C12 0.071(4) 0.050(4) 0.053(4) 0.006(3) -0.006(3) -0.011(3)
C13 0.045(3) 0.047(3) 0.046(3) 0.006(3) -0.004(3) -0.007(3)
C14 0.041(3) 0.027(3) 0.045(3) 0.006(2) 0.004(3) 0.007(2)
C15 0.041(3) 0.027(3) 0.051(3) 0.006(2) 0.007(3) 0.001(2)
C16 0.033(3) 0.042(3) 0.046(3) 0.007(3) 0.009(3) -0.002(2)
C17 0.042(3) 0.035(3) 0.049(3) -0.002(2) 0.009(3) -0.007(2)
C18 0.061(4) 0.031(3) 0.076(4) -0.005(3) 0.012(3) -0.007(3)
C19 0.060(4) 0.064(4) 0.053(4) -0.006(3) 0.009(3) -0.011(3)
C20 0.047(3) 0.048(3) 0.063(4) -0.001(3) 0.018(3) -0.011(3)
C21 0.064(4) 0.039(3) 0.042(3) 0.007(3) 0.004(3) 0.005(3)
C22 0.100(6) 0.040(3) 0.064(4) -0.006(3) 0.013(4) -0.005(4)
C23 0.083(6) 0.061(5) 0.090(6) -0.005(4) -0.013(5) -0.004(4)
C24 0.137(8) 0.048(4) 0.078(5) -0.008(4) 0.038(5) -0.007(5)
C25 0.052(3) 0.034(3) 0.057(3) 0.004(3) 0.016(3) 0.004(3)
C26 0.072(5) 0.083(5) 0.098(6) -0.009(5) 0.050(5) -0.002(4)
C27 0.109(6) 0.060(4) 0.063(4) 0.011(3) 0.033(4) 0.026(4)
O7 0.058(3) 0.100(4) 0.095(4) -0.041(3) -0.016(3) 0.028(3)
O8 0.062(3) 0.082(3) 0.062(3) 0.015(3) 0.010(2) -0.009(3)
O9 0.053(2) 0.0192(18) 0.055(2) 0.0008(15) 0.0160(19) -0.0008(15)
O10 0.051(2) 0.0354(19) 0.055(2) 0.0059(18) 0.014(2) 0.0026(18)
O11 0.041(2) 0.058(3) 0.045(2) -0.0027(19) 0.0033(19) 0.0068(19)
O12 0.044(2) 0.052(2) 0.040(2) -0.0071(18) 0.0100(18) -0.0024(18)
N7 0.076(4) 0.054(3) 0.065(4) 0.001(3) -0.009(3) -0.006(3)
N8 0.051(3) 0.049(3) 0.061(3) 0.010(2) 0.017(3) 0.005(3)
N9 0.053(3) 0.022(2) 0.077(3) 0.000(2) 0.025(3) 0.000(2)
N10 0.051(3) 0.033(2) 0.044(3) -0.0037(19) 0.015(2) -0.007(2)
N11 0.036(2) 0.044(2) 0.038(2) 0.000(2) 0.004(2) 0.002(2)
N12 0.041(3) 0.047(3) 0.056(3) -0.005(2) 0.006(2) -0.006(2)
C28 0.089(6) 0.080(6) 0.105(7) -0.016(5) -0.009(5) 0.000(5)
C29 0.069(5) 0.119(8) 0.076(5) -0.016(5) 0.004(4) -0.009(5)
C30 0.040(3) 0.092(5) 0.045(3) 0.008(4) 0.001(3) -0.005(3)
C31 0.052(3) 0.057(4) 0.053(4) 0.014(3) 0.008(3) 0.002(3)
C32 0.044(3) 0.041(3) 0.072(4) 0.017(3) 0.012(3) 0.006(3)
C33 0.050(3) 0.029(3) 0.070(4) 0.008(3) 0.021(3) 0.012(2)
C34 0.061(4) 0.036(3) 0.092(5) 0.000(3) 0.036(4) 0.007(3)
C35 0.055(4) 0.032(3) 0.072(4) 0.001(3) 0.023(3) 0.000(3)
C36 0.052(3) 0.032(3) 0.048(3) 0.001(2) 0.023(3) -0.003(2)
C37 0.057(3) 0.031(3) 0.058(4) -0.008(3) 0.023(3) -0.005(3)
C38 0.070(4) 0.059(4) 0.051(4) -0.014(3) 0.021(3) -0.011(3)
C39 0.058(4) 0.056(4) 0.046(3) -0.005(3) 0.010(3) -0.007(3)
C40 0.049(3) 0.050(3) 0.042(3) 0.000(3) 0.004(3) -0.007(3)
C41 0.046(3) 0.025(2) 0.047(3) 0.004(2) 0.011(3) -0.003(2)
C42 0.044(3) 0.035(3) 0.041(3) 0.004(2) 0.011(2) 0.000(2)
C43 0.042(3) 0.041(3) 0.036(3) 0.001(2) 0.011(3) -0.005(3)
C44 0.059(4) 0.050(3) 0.050(3) -0.010(3) 0.022(3) 0.002(3)
C45 0.067(4) 0.057(4) 0.062(4) -0.003(3) 0.027(3) 0.003(3)
C46 0.087(5) 0.041(3) 0.073(4) -0.004(3) 0.024(4) 0.005(3)
C47 0.079(5) 0.069(4) 0.050(4) -0.018(3) 0.006(3) 0.003(4)
C48 0.045(3) 0.049(3) 0.047(3) 0.004(3) 0.013(3) -0.005(3)
C49 0.064(4) 0.055(4) 0.088(5) -0.004(4) 0.014(4) -0.013(3)
C50 0.042(3) 0.069(4) 0.069(4) -0.001(4) -0.002(3) -0.005(3)
C51 0.081(5) 0.113(7) 0.061(5) 0.011(4) 0.017(4) -0.001(5)
C52 0.147(9) 0.078(6) 0.084(6) 0.019(5) 0.042(6) 0.041(6)
C53 0.216(14) 0.066(6) 0.176(11) 0.034(7) 0.124(11) 0.011(7)
C54 0.155(10) 0.097(7) 0.095(7) 0.039(6) 0.029(7) 0.063(7)
O13 0.085(4) 0.054(3) 0.065(3) 0.002(2) 0.003(3) -0.010(3)

loop_
_atom_type_symbol
_atom_type_description
_atom_type_scat_dispersion_real
_atom_type_scat_dispersion_imag
_atom_type_scat_source
C C 0.0181 0.0091 'International Tables Vol C Tables 4.2.6.8 and 6.1.1.4'
H H 0.0000 0.0000 'International Tables Vol C Tables 4.2.6.8 and 6.1.1.4'
N N 0.0311 0.0180 'International Tables Vol C Tables 4.2.6.8 and 6.1.1.4'
O O 0.0492 0.0322 'International Tables Vol C Tables 4.2.6.8 and 6.1.1.4'

loop_
_geom_angle_atom_site_label_1
_geom_angle_atom_site_label_2
_geom_angle_atom_site_label_3
_geom_angle
C16 O6 C17 120.5(4)
C3 N1 C1 125.7(5)
C3 N1 C2 119.0(4)
C1 N1 C2 115.3(4)
C5 N2 C4 120.0(5)
C5 N2 H2 127(4)
C4 N2 H2 111(4)
C9 N3 C6 123.8(5)
C9 N3 H3 114(4)
C6 N3 H3 122(4)
C14 N4 C13 127.2(5)
C14 N4 C10 120.3(4)
C13 N4 C10 112.0(4)
C16 N5 C15 121.8(5)
C16 N5 H5 125(4)
C15 N5 H5 113(4)
C25 N6 C26 113.6(5)
C25 N6 C27 110.1(6)
C26 N6 C27 109.9(6)
N1 C1 H1A 109.5
N1 C1 H1B 109.5
H1A C1 H1B 109.5
N1 C1 H1C 109.5
H1A C1 H1C 109.5
H1B C1 H1C 109.5
N1 C2 H2A 109.5
N1 C2 H2B 109.5
H2A C2 H2B 109.5
N1 C2 H2C 109.5
H2A C2 H2C 109.5
H2B C2 H2C 109.5
O1 C3 N1 121.6(5)
O1 C3 C4 119.3(4)
N1 C3 C4 119.2(5)
N2 C4 C21 112.6(4)
N2 C4 C3 107.9(4)
C21 C4 C3 107.8(5)
N2 C4 H4 109.5
C21 C4 H4 109.5
C3 C4 H4 109.5
O2 C5 N2 124.7(5)
O2 C5 C6 119.5(5)
N2 C5 C6 115.9(5)
N3 C6 C5 118.1(5)
N3 C6 C8 119.1(5)
C5 C6 C8 115.2(5)
N3 C6 C7 116.6(5)
C5 C6 C7 115.4(5)
C8 C6 C7 58.9(4)
C8 C7 C6 60.3(4)
C8 C7 H7A 117.7
C6 C7 H7A 117.7
C8 C7 H7B 117.7
C6 C7 H7B 117.7
H7A C7 H7B 114.9
C7 C8 C6 60.8(4)
C7 C8 H8A 117.7
C6 C8 H8A 117.7
C7 C8 H8B 117.7
C6 C8 H8B 117.7
H8A C8 H8B 114.8
O3 C9 N3 123.8(5)
O3 C9 C10 120.7(5)
N3 C9 C10 115.5(5)
N4 C10 C9 111.9(4)
N4 C10 C11 102.3(4)
C9 C10 C11 112.1(5)
N4 C10 H10 110.1
C9 C10 H10 110.1
C11 C10 H10 110.1
C12 C11 C10 103.5(5)
C12 C11 H11A 111.1
C10 C11 H11A 111.1
C12 C11 H11B 111.1
C10 C11 H11B 111.1
H11A C11 H11B 109.0
C13 C12 C11 102.9(5)
C13 C12 H12A 111.2
C11 C12 H12A 111.2
C13 C12 H12B 111.2
C11 C12 H12B 111.2
H12A C12 H12B 109.1
N4 C13 C12 102.0(5)
N4 C13 H13A 111.4
C12 C13 H13A 111.4
N4 C13 H13B 111.4
C12 C13 H13B 111.4
H13A C13 H13B 109.2
O4 C14 N4 121.4(5)
O4 C14 C15 121.4(5)
N4 C14 C15 117.2(5)
N5 C15 C25 113.2(4)
N5 C15 C14 109.3(4)
C25 C15 C14 108.7(4)
N5 C15 H15 108.5
C25 C15 H15 108.5
C14 C15 H15 108.5
O5 C16 N5 125.0(5)
O5 C16 O6 124.3(5)
N5 C16 O6 110.7(4)
O6 C17 C20 111.4(4)
O6 C17 C18 102.4(4)
C20 C17 C18 110.1(5)
O6 C17 C19 109.5(5)
C20 C17 C19 112.0(5)
C18 C17 C19 111.0(5)
C17 C18 H18A 109.5
C17 C18 H18B 109.5
H18A C18 H18B 109.5
C17 C18 H18C 109.5
H18A C18 H18C 109.5
H18B C18 H18C 109.5
C17 C19 H19A 109.5
C17 C19 H19B 109.5
H19A C19 H19B 109.5
C17 C19 H19C 109.5
H19A C19 H19C 109.5
H19B C19 H19C 109.5
C17 C20 H20A 109.5
C17 C20 H20B 109.5
H20A C20 H20B 109.5
C17 C20 H20C 109.5
H20A C20 H20C 109.5
H20B C20 H20C 109.5
C4 C21 C22 115.9(5)
C4 C21 H21A 108.3
C22 C21 H21A 108.3
C4 C21 H21B 108.3
C22 C21 H21B 108.3
H21A C21 H21B 107.4
C23 C22 C24 111.0(7)
C23 C22 C21 113.1(6)
C24 C22 C21 108.6(6)
C23 C22 H22 108.0
C24 C22 H22 108.0
C21 C22 H22 108.0
C22 C23 H23A 109.5
C22 C23 H23B 109.5
H23A C23 H23B 109.5
C22 C23 H23C 109.5
H23A C23 H23C 109.5
H23B C23 H23C 109.5
C22 C24 H24A 109.5
C22 C24 H24B 109.5
H24A C24 H24B 109.5
C22 C24 H24C 109.5
H24A C24 H24C 109.5
H24B C24 H24C 109.5
N6 C25 C15 115.2(5)
N6 C25 H25A 108.5
C15 C25 H25A 108.5
N6 C25 H25B 108.5
C15 C25 H25B 108.5
H25A C25 H25B 107.5
N6 C26 H26A 109.5
N6 C26 H26B 109.5
H26A C26 H26B 109.5
N6 C26 H26C 109.5
H26A C26 H26C 109.5
H26B C26 H26C 109.5
N6 C27 H27A 109.5
N6 C27 H27B 109.5
H27A C27 H27B 109.5
N6 C27 H27C 109.5
H27A C27 H27C 109.5
H27B C27 H27C 109.5
C43 O12 C44 119.5(4)
C30 N7 C29 119.8(7)
C30 N7 C28 121.9(7)
C29 N7 C28 118.2(6)
C32 N8 C31 122.0(6)
C32 N8 H8 126(5)
C31 N8 H8 111(5)
C36 N9 C33 122.1(5)
C36 N9 H9 116(4)
C33 N9 H9 119(4)
C41 N10 C37 119.4(5)
C41 N10 C40 127.8(5)
C37 N10 C40 112.3(4)
C43 N11 C42 118.4(4)
C43 N11 H11 123(4)
C42 N11 H11 119(4)
C50 N12 C48 111.6(5)
C50 N12 C49 109.1(5)
C48 N12 C49 110.6(5)
N7 C28 H28A 109.5
N7 C28 H28B 109.5
H28A C28 H28B 109.5
N7 C28 H28C 109.5
H28A C28 H28C 109.5
H28B C28 H28C 109.5
N7 C29 H29A 109.5
N7 C29 H29B 109.5
H29A C29 H29B 109.5
N7 C29 H29C 109.5
H29A C29 H29C 109.5
H29B C29 H29C 109.5
O7 C30 N7 124.0(7)
O7 C30 C31 115.6(6)
N7 C30 C31 120.0(6)
N8 C31 C30 111.0(5)
N8 C31 C51 109.0(6)
C30 C31 C51 111.1(6)
N8 C31 H31 108.5
C30 C31 H31 108.5
C51 C31 H31 108.5
O8 C32 N8 122.7(6)
O8 C32 C33 121.8(6)
N8 C32 C33 115.4(6)
N9 C33 C32 116.6(5)
N9 C33 C34 118.2(6)
C32 C33 C34 115.8(6)
N9 C33 C35 118.6(5)
C32 C33 C35 116.6(5)
C34 C33 C35 58.4(4)
C35 C34 C33 60.9(4)
C35 C34 H34A 117.7
C33 C34 H34A 117.7
C35 C34 H34B 117.7
C33 C34 H34B 117.7
H34A C34 H34B 114.8
C34 C35 C33 60.7(4)
C34 C35 H35A 117.7
C33 C35 H35A 117.7
C34 C35 H35B 117.7
C33 C35 H35B 117.7
H35A C35 H35B 114.8
O9 C36 N9 122.8(5)
O9 C36 C37 121.3(5)
N9 C36 C37 115.9(5)
N10 C37 C36 110.0(4)
N10 C37 C38 103.3(5)
C36 C37 C38 112.4(5)
N10 C37 H37 110.3
C36 C37 H37 110.3
C38 C37 H37 110.3
C37 C38 C39 104.6(5)
C37 C38 H38A 110.8
C39 C38 H38A 110.8
C37 C38 H38B 110.8
C39 C38 H38B 110.8
H38A C38 H38B 108.9
C40 C39 C38 102.2(5)
C40 C39 H39A 111.3
C38 C39 H39A 111.3
C40 C39 H39B 111.3
C38 C39 H39B 111.3
H39A C39 H39B 109.2
N10 C40 C39 104.1(5)
N10 C40 H40A 110.9
C39 C40 H40A 110.9
N10 C40 H40B 110.9
C39 C40 H40B 110.9
H40A C40 H40B 108.9
O10 C41 N10 120.1(5)
O10 C41 C42 120.1(5)
N10 C41 C42 119.8(5)
N11 C42 C41 108.3(4)
N11 C42 C48 110.4(4)
C41 C42 C48 109.4(4)
N11 C42 H42 109.6
C41 C42 H42 109.6
C48 C42 H42 109.6
O11 C43 N11 125.5(5)
O11 C43 O12 125.5(5)
N11 C43 O12 109.0(5)
O12 C44 C46 109.7(5)
O12 C44 C47 101.9(5)
C46 C44 C47 112.6(6)
O12 C44 C45 110.0(5)
C46 C44 C45 112.8(6)
C47 C44 C45 109.2(6)
C44 C45 H45A 109.5
C44 C45 H45B 109.5
H45A C45 H45B 109.5
C44 C45 H45C 109.5
H45A C45 H45C 109.5
H45B C45 H45C 109.5
C44 C46 H46A 109.5
C44 C46 H46B 109.5
H46A C46 H46B 109.5
C44 C46 H46C 109.5
H46A C46 H46C 109.5
H46B C46 H46C 109.5
C44 C47 H47A 109.5
C44 C47 H47B 109.5
H47A C47 H47B 109.5
C44 C47 H47C 109.5
H47A C47 H47C 109.5
H47B C47 H47C 109.5
N12 C48 C42 112.9(5)
N12 C48 H48A 109.0
C42 C48 H48A 109.0
N12 C48 H48B 109.0
C42 C48 H48B 109.0
H48A C48 H48B 107.8
N12 C49 H49A 109.5
N12 C49 H49B 109.5
H49A C49 H49B 109.5
N12 C49 H49C 109.5
H49A C49 H49C 109.5
H49B C49 H49C 109.5
N12 C50 H50A 109.5
N12 C50 H50B 109.5
H50A C50 H50B 109.5
N12 C50 H50C 109.5
H50A C50 H50C 109.5
H50B C50 H50C 109.5
C52 C51 C31 113.2(8)
C52 C51 H51A 108.9
C31 C51 H51A 108.9
C52 C51 H51B 108.9
C31 C51 H51B 108.9
H51A C51 H51B 107.7
C51 C52 C54 115.0(9)
C51 C52 C53 103.2(10)
C54 C52 C53 111.3(9)
C51 C52 H52 109.0
C54 C52 H52 109.0
C53 C52 H52 109.0
C52 C53 H53A 109.5
C52 C53 H53B 109.5
H53A C53 H53B 109.5
C52 C53 H53C 109.5
H53A C53 H53C 109.5
H53B C53 H53C 109.5
C52 C54 H54A 109.5
C52 C54 H54B 109.5
H54A C54 H54B 109.5
C52 C54 H54C 109.5
H54A C54 H54C 109.5
H54B C54 H54C 109.5
H13C O13 H13D 109.4

loop_
_geom_bond_atom_site_label_1
_geom_bond_atom_site_label_2
_geom_bond_distance
O1 C3 1.231(6)
O2 C5 1.222(7)
O3 C9 1.225(7)
O4 C14 1.222(6)
O5 C16 1.220(6)
O6 C16 1.351(7)
O6 C17 1.465(6)
N1 C3 1.349(7)
N1 C1 1.450(7)
N1 C2 1.462(7)
N2 C5 1.348(7)
N2 C4 1.447(7)
N2 H2 0.88(3)
N3 C9 1.338(7)
N3 C6 1.417(7)
N3 H3 0.88(3)
N4 C14 1.351(7)
N4 C13 1.465(7)
N4 C10 1.474(7)
N5 C16 1.339(7)
N5 C15 1.462(7)
N5 H5 0.85(3)
N6 C25 1.436(8)
N6 C26 1.440(10)
N6 C27 1.456(9)
C1 H1A 0.9800
C1 H1B 0.9800
C1 H1C 0.9800
C2 H2A 0.9800
C2 H2B 0.9800
C2 H2C 0.9800
C3 C4 1.550(8)
C4 C21 1.541(9)
C4 H4 1.0000
C5 C6 1.508(8)
C6 C8 1.514(9)
C6 C7 1.522(8)
C7 C8 1.492(10)
C7 H7A 0.9900
C7 H7B 0.9900
C8 H8A 0.9900
C8 H8B 0.9900
C9 C10 1.519(8)
C10 C11 1.528(8)
C10 H10 1.0000
C11 C12 1.512(10)
C11 H11A 0.9900
C11 H11B 0.9900
C12 C13 1.498(9)
C12 H12A 0.9900
C12 H12B 0.9900
C13 H13A 0.9900
C13 H13B 0.9900
C14 C15 1.541(8)
C15 C25 1.511(8)
C15 H15 1.0000
C17 C20 1.510(8)
C17 C18 1.519(8)
C17 C19 1.527(9)
C18 H18A 0.9800
C18 H18B 0.9800
C18 H18C 0.9800
C19 H19A 0.9800
C19 H19B 0.9800
C19 H19C 0.9800
C20 H20A 0.9800
C20 H20B 0.9800
C20 H20C 0.9800
C21 C22 1.544(9)
C21 H21A 0.9900
C21 H21B 0.9900
C22 C23 1.500(12)
C22 C24 1.510(11)
C22 H22 1.0000
C23 H23A 0.9800
C23 H23B 0.9800
C23 H23C 0.9800
C24 H24A 0.9800
C24 H24B 0.9800
C24 H24C 0.9800
C25 H25A 0.9900
C25 H25B 0.9900
C26 H26A 0.9800
C26 H26B 0.9800
C26 H26C 0.9800
C27 H27A 0.9800
C27 H27B 0.9800
C27 H27C 0.9800
O7 C30 1.182(8)
O8 C32 1.214(8)
O9 C36 1.233(6)
O10 C41 1.237(6)
O11 C43 1.199(6)
O12 C43 1.363(6)
O12 C44 1.469(7)
N7 C30 1.308(9)
N7 C29 1.371(11)
N7 C28 1.501(11)
N8 C32 1.352(8)
N8 C31 1.430(8)
N8 H8 0.90(3)
N9 C36 1.339(7)
N9 C33 1.415(8)
N9 H9 0.89(3)
N10 C41 1.337(7)
N10 C37 1.452(7)
N10 C40 1.485(7)
N11 C43 1.354(7)
N11 C42 1.459(7)
N11 H11 0.90(3)
N12 C50 1.448(8)
N12 C48 1.455(8)
N12 C49 1.475(9)
C28 H28A 0.9800
C28 H28B 0.9800
C28 H28C 0.9800
C29 H29A 0.9800
C29 H29B 0.9800
C29 H29C 0.9800
C30 C31 1.553(10)
C31 C51 1.579(11)
C31 H31 1.0000
C32 C33 1.498(10)
C33 C34 1.507(9)
C33 C35 1.511(9)
C34 C35 1.473(9)
C34 H34A 0.9900
C34 H34B 0.9900
C35 H35A 0.9900
C35 H35B 0.9900
C36 C37 1.508(8)
C37 C38 1.529(9)
C37 H37 1.0000
C38 C39 1.545(10)
C38 H38A 0.9900
C38 H38B 0.9900
C39 C40 1.517(9)
C39 H39A 0.9900
C39 H39B 0.9900
C40 H40A 0.9900
C40 H40B 0.9900
C41 C42 1.499(8)
C42 C48 1.539(8)
C42 H42 1.0000
C44 C46 1.501(9)
C44 C47 1.530(9)
C44 C45 1.536(9)
C45 H45A 0.9800
C45 H45B 0.9800
C45 H45C 0.9800
C46 H46A 0.9800
C46 H46B 0.9800
C46 H46C 0.9800
C47 H47A 0.9800
C47 H47B 0.9800
C47 H47C 0.9800
C48 H48A 0.9900
C48 H48B 0.9900
C49 H49A 0.9800
C49 H49B 0.9800
C49 H49C 0.9800
C50 H50A 0.9800
C50 H50B 0.9800
C50 H50C 0.9800
C51 C52 1.458(12)
C51 H51A 0.9900
C51 H51B 0.9900
C52 C54 1.495(15)
C52 C53 1.592(16)
C52 H52 1.0000
C53 H53A 0.9800
C53 H53B 0.9800
C53 H53C 0.9800
C54 H54A 0.9800
C54 H54B 0.9800
C54 H54C 0.9800
O13 H13C 0.8495
O13 H13D 0.8515

loop_
_geom_hbond_atom_site_label_D
_geom_hbond_atom_site_label_H
_geom_hbond_atom_site_label_A
_geom_hbond_distance_DH
_geom_hbond_distance_HA
_geom_hbond_distance_DA
_geom_hbond_angle_DHA
_geom_hbond_site_symmetry_A
N2 H2 O4 0.88(3) 2.13(4) 2.952(6) 156(6) .
N3 H3 O3 0.88(3) 1.96(4) 2.765(6) 151(6) 2_655
N5 H5 O1 0.85(3) 2.10(3) 2.906(6) 158(5) .
C19 H19A O5 0.98 2.47 2.998(8) 113.8 .
C20 H20C O5 0.98 2.38 2.948(7) 116.6 .
N8 H8 O10 0.90(3) 2.08(3) 2.968(7) 168(6) .
N9 H9 O9 0.89(3) 2.12(4) 2.917(6) 149(6) 2_756
N11 H11 O7 0.90(3) 2.05(3) 2.937(7) 167(6) .
C45 H45C O11 0.98 2.33 2.967(8) 121.8 .
C46 H46A O11 0.98 2.39 2.974(8) 117.8 .
O13 H13C O8 0.85 1.99 2.811(7) 161.2 .
O13 H13D N12 0.85 2.09 2.938(7) 177.1 2_746

loop_
_geom_torsion_atom_site_label_1
_geom_torsion_atom_site_label_2
_geom_torsion_atom_site_label_3
_geom_torsion_atom_site_label_4
_geom_torsion
C1 N1 C3 O1 -175.9(5)
C2 N1 C3 O1 3.6(8)
C1 N1 C3 C4 2.9(8)
C2 N1 C3 C4 -177.6(5)
C5 N2 C4 C21 131.8(5)
C5 N2 C4 C3 -109.3(5)
O1 C3 C4 N2 -35.5(7)
N1 C3 C4 N2 145.6(5)
O1 C3 C4 C21 86.3(6)
N1 C3 C4 C21 -92.5(6)
C4 N2 C5 O2 -5.2(8)
C4 N2 C5 C6 174.2(5)
C9 N3 C6 C5 -77.2(7)
C9 N3 C6 C8 71.1(7)
C9 N3 C6 C7 138.7(6)
O2 C5 C6 N3 175.7(5)
N2 C5 C6 N3 -3.6(7)
O2 C5 C6 C8 26.2(8)
N2 C5 C6 C8 -153.2(5)
O2 C5 C6 C7 -39.7(8)
N2 C5 C6 C7 140.9(6)
N3 C6 C7 C8 -109.5(6)
C5 C6 C7 C8 105.3(6)
N3 C6 C8 C7 105.2(6)
C5 C6 C8 C7 -105.7(6)
C6 N3 C9 O3 -3.8(9)
C6 N3 C9 C10 175.2(5)
C14 N4 C10 C9 63.5(6)
C13 N4 C10 C9 -124.7(5)
C14 N4 C10 C11 -176.3(5)
C13 N4 C10 C11 -4.5(6)
O3 C9 C10 N4 66.1(7)
N3 C9 C10 N4 -113.0(5)
O3 C9 C10 C11 -48.2(7)
N3 C9 C10 C11 132.7(5)
N4 C10 C11 C12 27.9(6)
C9 C10 C11 C12 148.0(5)
C10 C11 C12 C13 -41.5(6)
C14 N4 C13 C12 150.2(6)
C10 N4 C13 C12 -20.9(6)
C11 C12 C13 N4 37.7(6)
C13 N4 C14 O4 -171.2(5)
C10 N4 C14 O4 -0.8(7)
C13 N4 C14 C15 9.3(7)
C10 N4 C14 C15 179.7(4)
C16 N5 C15 C25 110.8(6)
C16 N5 C15 C14 -127.8(5)
O4 C14 C15 N5 -112.7(5)
N4 C14 C15 N5 66.8(6)
O4 C14 C15 C25 11.3(6)
N4 C14 C15 C25 -169.2(4)
C15 N5 C16 O5 9.0(9)
C15 N5 C16 O6 -171.8(5)
C17 O6 C16 O5 0.2(8)
C17 O6 C16 N5 -179.1(4)
C16 O6 C17 C20 -60.1(6)
C16 O6 C17 C18 -177.7(5)
C16 O6 C17 C19 64.4(6)
N2 C4 C21 C22 -44.9(7)
C3 C4 C21 C22 -163.8(5)
C4 C21 C22 C23 -53.7(8)
C4 C21 C22 C24 -177.3(6)
C26 N6 C25 C15 -57.8(7)
C27 N6 C25 C15 178.4(5)
N5 C15 C25 N6 -51.7(7)
C14 C15 C25 N6 -173.4(5)
C29 N7 C30 O7 -1.1(12)
C28 N7 C30 O7 176.6(8)
C29 N7 C30 C31 170.2(7)
C28 N7 C30 C31 -12.1(10)
C32 N8 C31 C30 -96.2(7)
C32 N8 C31 C51 141.0(6)
O7 C30 C31 N8 -61.4(8)
N7 C30 C31 N8 126.6(7)
O7 C30 C31 C51 60.1(8)
N7 C30 C31 C51 -111.8(7)
C31 N8 C32 O8 6.1(9)
C31 N8 C32 C33 -170.6(5)
C36 N9 C33 C32 -78.1(7)
C36 N9 C33 C34 136.7(6)
C36 N9 C33 C35 69.3(7)
O8 C32 C33 N9 178.0(5)
N8 C32 C33 N9 -5.3(7)
O8 C32 C33 C34 -35.9(8)
N8 C32 C33 C34 140.7(5)
O8 C32 C33 C35 30.0(8)
N8 C32 C33 C35 -153.4(5)
N9 C33 C34 C35 -108.0(6)
C32 C33 C34 C35 106.6(6)
N9 C33 C35 C34 107.3(6)
C32 C33 C35 C34 -105.3(6)
C33 N9 C36 O9 -3.9(9)
C33 N9 C36 C37 175.9(5)
C41 N10 C37 C36 62.9(6)
C40 N10 C37 C36 -110.0(5)
C41 N10 C37 C38 -177.0(5)
C40 N10 C37 C38 10.2(6)
O9 C36 C37 N10 41.0(7)
N9 C36 C37 N10 -138.8(5)
O9 C36 C37 C38 -73.4(7)
N9 C36 C37 C38 106.8(6)
N10 C37 C38 C39 -29.2(6)
C36 C37 C38 C39 89.3(6)
C37 C38 C39 C40 37.1(6)
C41 N10 C40 C39 -159.0(5)
C37 N10 C40 C39 13.1(6)
C38 C39 C40 N10 -30.3(6)
C37 N10 C41 O10 0.0(7)
C40 N10 C41 O10 171.6(5)
C37 N10 C41 C42 178.4(4)
C40 N10 C41 C42 -10.0(8)
C43 N11 C42 C41 -158.2(5)
C43 N11 C42 C48 82.1(6)
O10 C41 C42 N11 -47.6(6)
N10 C41 C42 N11 134.0(5)
O10 C41 C42 C48 72.7(6)
N10 C41 C42 C48 -105.7(5)
C42 N11 C43 O11 0.3(8)
C42 N11 C43 O12 -179.3(4)
C44 O12 C43 O11 -5.8(8)
C44 O12 C43 N11 173.8(4)
C43 O12 C44 C46 65.6(7)
C43 O12 C44 C47 -174.9(5)
C43 O12 C44 C45 -59.1(6)
C50 N12 C48 C42 76.4(6)
C49 N12 C48 C42 -161.9(5)
N11 C42 C48 N12 -168.5(5)
C41 C42 C48 N12 72.5(6)
N8 C31 C51 C52 -168.4(7)
C30 C31 C51 C52 69.0(9)
C31 C51 C52 C54 69.4(11)
C31 C51 C52 C53 -169.2(7)
